data_2216222
loop_
_publ_author_name
'Jasinski, Jerry P.'
'Butcher, Ray J.'
'Yathirajan, H. S.'
'Narayana, B.'
'Swamy, M.T.'

_publ_section_title
;
 3-(2-Chlorophenyl)-1,5-bis(4-chlorophenyl)pentane-1,5-dione
;
_journal_coeditor_code AT2485
_journal_issue 12
_journal_name_full 'Acta Crystallographica Section E'
_journal_page_first o4808
_journal_page_last o4809
_journal_paper_doi 10.1107/S1600536807059089
_journal_volume 63
_journal_year 2007
_chemical_formula_iupac 'C23 H17 Cl3 O2'
_chemical_formula_moiety 'C23 H17 Cl3 O2'
_chemical_formula_sum 'C23 H17 Cl3 O2'
_chemical_formula_weight 431.72
_chemical_name_systematic
;
3-(2-Chlorophenyl)-1,5-bis(4-chlorophenyl)pentane-1,5-dione
;
_space_group_IT_number 2
_symmetry_cell_setting triclinic
_symmetry_space_group_name_Hall '-P 1'
_symmetry_space_group_name_H-M 'P -1'
_atom_sites_solution_hydrogens geom
_atom_sites_solution_primary direct
_atom_sites_solution_secondary difmap
_cell_angle_alpha 85.88(2)
_cell_angle_beta 83.518(15)
_cell_angle_gamma 77.656(12)
_cell_formula_units_Z 2
_cell_length_a 7.1717(8)
_cell_length_b 7.7000(15)
_cell_length_c 18.901(6)
_cell_measurement_reflns_used 4806
_cell_measurement_temperature 296
_cell_measurement_theta_max 32.5810
_cell_measurement_theta_min 4.5429
_cell_volume 1011.9(4)
_computing_cell_refinement <i>CrysAlisPro</i>
_computing_data_collection '<i>CrysAlisPro</i> (Oxford Diffraction, 2007)'
_computing_data_reduction <i>CrysAlisPro</i>
_computing_molecular_graphics '<i>SHELXTL</i> (Bruker, 2000)'
_computing_publication_material <i>SHELXTL</i>
_computing_structure_refinement '<i>SHELXL97</i> (Sheldrick, 1997)'
_computing_structure_solution '<i>SHELXS97</i> (Sheldrick, 1997)'
_diffrn_ambient_temperature 296
_diffrn_detector_area_resol_mean 10.5081
_diffrn_measured_fraction_theta_full 0.988
_diffrn_measured_fraction_theta_max 0.902
_diffrn_measurement_device_type 'Oxford Diffraction Gemini R CCD'
_diffrn_measurement_method '\f and \w scans'
_diffrn_radiation_monochromator graphite
_diffrn_radiation_source 'fine-focus sealed tube'
_diffrn_radiation_type MoK\a
_diffrn_radiation_wavelength 0.71073
_diffrn_reflns_av_R_equivalents 0.0236
_diffrn_reflns_av_sigmaI/netI 0.0608
_diffrn_reflns_limit_h_max 10
_diffrn_reflns_limit_h_min -10
_diffrn_reflns_limit_k_max 11
_diffrn_reflns_limit_k_min -11
_diffrn_reflns_limit_l_max 25
_diffrn_reflns_limit_l_min -28
_diffrn_reflns_number 14729
_diffrn_reflns_theta_full 25.00
_diffrn_reflns_theta_max 32.66
_diffrn_reflns_theta_min 4.55
_diffrn_standards_decay_% 0
_diffrn_standards_interval_count 50
_diffrn_standards_number 0
_exptl_absorpt_coefficient_mu 0.469
_exptl_absorpt_correction_T_max 0.877
_exptl_absorpt_correction_T_min 0.712
_exptl_absorpt_correction_type multi-scan
_exptl_absorpt_process_details
;
(CrysAlis RED; Oxford Diffraction, 2007)
;
_exptl_crystal_colour 'pale yellow'
_exptl_crystal_density_diffrn 1.417
_exptl_crystal_density_method 'not measured'
_exptl_crystal_description prism
_exptl_crystal_F_000 444
_exptl_crystal_size_max 0.45
_exptl_crystal_size_mid 0.39
_exptl_crystal_size_min 0.28
_refine_diff_density_max 0.238
_refine_diff_density_min -0.326
_refine_ls_extinction_method none
_refine_ls_goodness_of_fit_ref 0.931
_refine_ls_hydrogen_treatment constr
_refine_ls_matrix_type full
_refine_ls_number_parameters 253
_refine_ls_number_reflns 6690
_refine_ls_number_restraints 0
_refine_ls_restrained_S_all 0.931
_refine_ls_R_factor_all 0.0975
_refine_ls_R_factor_gt 0.0408
_refine_ls_shift/su_max 0.001
_refine_ls_shift/su_mean 0.000
_refine_ls_structure_factor_coef Fsqd
_refine_ls_weighting_details 'calc w=1/[\s^2^(Fo^2^)+(0.0598P)^2^] where P=(Fo^2^+2Fc^2^)/3'
_refine_ls_weighting_scheme calc
_refine_ls_wR_factor_gt 0.1013
_refine_ls_wR_factor_ref 0.1183
_reflns_number_gt 3147
_reflns_number_total 6690
_reflns_threshold_expression I>2\s(I)
_cod_data_source_file at2485.cif
_cod_data_source_block I
_cod_database_code 2216222
_cod_database_fobs_code 2216222

loop_
_symmetry_equiv_pos_as_xyz
'x, y, z'
'-x, -y, -z'

loop_
_atom_site_type_symbol
_atom_site_label
_atom_site_fract_x
_atom_site_fract_y
_atom_site_fract_z
_atom_site_U_iso_or_equiv
_atom_site_adp_type
_atom_site_calc_flag
_atom_site_refinement_flags
_atom_site_occupancy
Cl Cl 0.99371(5) 0.01789(6) 0.20354(3) 0.07076(15) Uani d . 1
Cl Cl1A -0.20263(8) 0.29570(8) 0.60074(3) 0.09081(19) Uani d . 1
Cl Cl1B 0.84843(6) 0.85651(6) 0.01648(3) 0.07311(16) Uani d . 1
O O1A 0.59359(15) 0.16616(18) 0.37462(6) 0.0739(4) Uani d . 1
O O1B 0.22035(13) 0.35855(15) 0.14247(6) 0.0630(3) Uani d . 1
C C 0.55268(17) 0.10895(17) 0.23407(7) 0.0392(3) Uani d . 1
H H0A 0.6438 0.1859 0.2371 0.047 Uiso calc R 1
C C1 0.65483(18) -0.08305(17) 0.24669(7) 0.0407(3) Uani d . 1
C C2 0.85377(19) -0.13735(19) 0.23327(7) 0.0464(3) Uani d . 1
C C3 0.9461(2) -0.3130(2) 0.24106(9) 0.0629(4) Uani d . 1
H H3A 1.0786 -0.3451 0.2314 0.075 Uiso calc R 1
C C4 0.8422(3) -0.4397(2) 0.26302(10) 0.0718(5) Uani d . 1
H H4A 0.9041 -0.5583 0.2685 0.086 Uiso calc R 1
C C5 0.6468(3) -0.3926(2) 0.27701(10) 0.0725(5) Uani d . 1
H H5A 0.5758 -0.4785 0.2925 0.087 Uiso calc R 1
C C6 0.5560(2) -0.2157(2) 0.26790(8) 0.0572(4) Uani d . 1
H H6A 0.4231 -0.1855 0.2765 0.069 Uiso calc R 1
C C1A 0.37939(18) 0.16621(19) 0.28840(7) 0.0445(3) Uani d . 1
H H1AA 0.3097 0.2827 0.2731 0.053 Uiso calc R 1
H H1AB 0.2945 0.0835 0.2886 0.053 Uiso calc R 1
C C2A 0.4284(2) 0.17464(19) 0.36322(7) 0.0455(3) Uani d . 1
C C3A 0.26998(19) 0.19997(18) 0.42202(7) 0.0438(3) Uani d . 1
C C4A 0.3106(2) 0.2179(2) 0.49019(8) 0.0632(4) Uani d . 1
H H4AA 0.4371 0.2101 0.4990 0.076 Uiso calc R 1
C C5A 0.1676(3) 0.2470(3) 0.54553(9) 0.0712(5) Uani d . 1
H H5AA 0.1968 0.2592 0.5914 0.085 Uiso calc R 1
C C6A -0.0180(2) 0.2578(2) 0.53224(8) 0.0585(4) Uani d . 1
C C7A -0.0643(2) 0.2376(2) 0.46536(9) 0.0646(4) Uani d . 1
H H7AA -0.1909 0.2435 0.4571 0.078 Uiso calc R 1
C C8A 0.0818(2) 0.2081(2) 0.41048(8) 0.0549(4) Uani d . 1
H H8AA 0.0525 0.1936 0.3649 0.066 Uiso calc R 1
C C1B 0.49133(18) 0.12994(18) 0.15762(7) 0.0421(3) Uani d . 1
H H1BA 0.6040 0.0926 0.1245 0.051 Uiso calc R 1
H H1BB 0.4045 0.0509 0.1539 0.051 Uiso calc R 1
C C2B 0.39471(18) 0.31623(18) 0.13577(7) 0.0423(3) Uani d . 1
C C3B 0.51050(18) 0.44822(18) 0.10689(7) 0.0394(3) Uani d . 1
C C4B 0.41837(19) 0.61665(19) 0.08326(7) 0.0446(3) Uani d . 1
H H4BA 0.2851 0.6452 0.0864 0.054 Uiso calc R 1
C C5B 0.5207(2) 0.74129(19) 0.05538(8) 0.0499(4) Uani d . 1
H H5BA 0.4577 0.8529 0.0391 0.060 Uiso calc R 1
C C6B 0.7180(2) 0.69894(19) 0.05180(7) 0.0462(3) Uani d . 1
C C7B 0.81408(19) 0.5351(2) 0.07542(8) 0.0496(4) Uani d . 1
H H7BA 0.9473 0.5092 0.0734 0.060 Uiso calc R 1
C C8B 0.71080(19) 0.40966(19) 0.10217(8) 0.0473(3) Uani d . 1
H H8BA 0.7751 0.2975 0.1174 0.057 Uiso calc R 1

loop_
_atom_site_aniso_label
_atom_site_aniso_U_11
_atom_site_aniso_U_22
_atom_site_aniso_U_33
_atom_site_aniso_U_12
_atom_site_aniso_U_13
_atom_site_aniso_U_23
Cl 0.03547(19) 0.0776(3) 0.0992(4) -0.01499(18) -0.0055(2) 0.0040(2)
Cl1A 0.0917(4) 0.1141(4) 0.0619(3) -0.0255(3) 0.0284(3) -0.0169(3)
Cl1B 0.0674(3) 0.0560(3) 0.0960(4) -0.0229(2) 0.0084(2) 0.0000(2)
O1A 0.0434(6) 0.1231(11) 0.0596(7) -0.0194(6) -0.0097(5) -0.0207(7)
O1B 0.0355(5) 0.0703(7) 0.0783(8) -0.0073(5) -0.0019(5) 0.0118(6)
C 0.0321(6) 0.0422(7) 0.0430(7) -0.0085(5) -0.0022(5) -0.0012(6)
C1 0.0408(7) 0.0434(7) 0.0380(7) -0.0088(6) -0.0050(6) -0.0014(6)
C2 0.0412(7) 0.0518(8) 0.0449(8) -0.0059(6) -0.0061(6) -0.0035(6)
C3 0.0597(9) 0.0604(10) 0.0619(10) 0.0079(8) -0.0141(8) -0.0075(8)
C4 0.0958(14) 0.0450(9) 0.0655(11) 0.0078(9) -0.0128(10) -0.0028(8)
C5 0.0992(14) 0.0477(10) 0.0722(12) -0.0243(9) -0.0028(10) 0.0048(8)
C6 0.0560(9) 0.0520(9) 0.0626(10) -0.0152(7) 0.0024(8) 0.0025(7)
C1A 0.0370(6) 0.0525(8) 0.0426(8) -0.0044(6) -0.0054(6) -0.0062(6)
C2A 0.0436(7) 0.0503(8) 0.0434(8) -0.0097(6) -0.0063(6) -0.0047(6)
C3A 0.0489(8) 0.0460(8) 0.0377(8) -0.0106(6) -0.0078(6) -0.0028(6)
C4A 0.0553(9) 0.0898(12) 0.0461(9) -0.0146(9) -0.0080(8) -0.0116(8)
C5A 0.0819(12) 0.0957(14) 0.0375(9) -0.0184(10) -0.0064(9) -0.0131(8)
C6A 0.0639(10) 0.0621(10) 0.0472(9) -0.0140(8) 0.0086(8) -0.0065(7)
C7A 0.0496(9) 0.0892(13) 0.0559(10) -0.0167(8) -0.0001(8) -0.0095(9)
C8A 0.0502(8) 0.0758(11) 0.0395(8) -0.0145(7) -0.0037(7) -0.0059(7)
C1B 0.0411(7) 0.0465(8) 0.0381(7) -0.0089(6) 0.0003(6) -0.0046(6)
C2B 0.0365(7) 0.0524(8) 0.0360(7) -0.0047(6) -0.0034(6) -0.0022(6)
C3B 0.0367(6) 0.0482(8) 0.0317(7) -0.0042(6) -0.0047(5) -0.0030(6)
C4B 0.0388(7) 0.0464(8) 0.0463(8) -0.0010(6) -0.0074(6) -0.0056(6)
C5B 0.0518(8) 0.0411(8) 0.0531(9) 0.0001(6) -0.0081(7) -0.0029(7)
C6B 0.0498(8) 0.0462(8) 0.0434(8) -0.0130(6) -0.0006(6) -0.0042(6)
C7B 0.0361(7) 0.0604(9) 0.0500(9) -0.0069(6) -0.0039(6) 0.0025(7)
C8B 0.0377(7) 0.0495(8) 0.0496(8) -0.0004(6) -0.0049(6) 0.0066(6)

loop_
_atom_type_symbol
_atom_type_description
_atom_type_scat_dispersion_real
_atom_type_scat_dispersion_imag
_atom_type_scat_source
C C 0.0033 0.0016 'International Tables Vol C Tables 4.2.6.8 and 6.1.1.4'
H H 0.0000 0.0000 'International Tables Vol C Tables 4.2.6.8 and 6.1.1.4'
O O 0.0106 0.0060 'International Tables Vol C Tables 4.2.6.8 and 6.1.1.4'
Cl Cl 0.1484 0.1585 'International Tables Vol C Tables 4.2.6.8 and 6.1.1.4'

loop_
_geom_angle_atom_site_label_1
_geom_angle_atom_site_label_2
_geom_angle_atom_site_label_3
_geom_angle
C1 C C1A 112.96(11)
C1 C C1B 107.79(11)
C1A C C1B 110.64(10)
C1 C H0A 108.4
C1A C H0A 108.4
C1B C H0A 108.4
C6 C1 C2 115.99(13)
C6 C1 C 121.92(12)
C2 C1 C 121.97(12)
C3 C2 C1 122.17(14)
C3 C2 Cl 117.63(12)
C1 C2 Cl 120.19(11)
C4 C3 C2 119.73(16)
C4 C3 H3A 120.1
C2 C3 H3A 120.1
C3 C4 C5 120.13(16)
C3 C4 H4A 119.9
C5 C4 H4A 119.9
C4 C5 C6 119.39(16)
C4 C5 H5A 120.3
C6 C5 H5A 120.3
C1 C6 C5 122.57(15)
C1 C6 H6A 118.7
C5 C6 H6A 118.7
C2A C1A C 114.47(11)
C2A C1A H1AA 108.6
C C1A H1AA 108.6
C2A C1A H1AB 108.6
C C1A H1AB 108.6
H1AA C1A H1AB 107.6
O1A C2A C3A 121.13(13)
O1A C2A C1A 120.22(13)
C3A C2A C1A 118.61(12)
C4A C3A C8A 118.37(13)
C4A C3A C2A 119.48(13)
C8A C3A C2A 122.15(12)
C5A C4A C3A 121.23(15)
C5A C4A H4AA 119.4
C3A C4A H4AA 119.4
C6A C5A C4A 119.09(15)
C6A C5A H5AA 120.5
C4A C5A H5AA 120.5
C5A C6A C7A 121.53(14)
C5A C6A Cl1A 120.38(13)
C7A C6A Cl1A 118.08(13)
C6A C7A C8A 118.44(15)
C6A C7A H7AA 120.8
C8A C7A H7AA 120.8
C3A C8A C7A 121.32(14)
C3A C8A H8AA 119.3
C7A C8A H8AA 119.3
C2B C1B C 114.25(11)
C2B C1B H1BA 108.7
C C1B H1BA 108.7
C2B C1B H1BB 108.7
C C1B H1BB 108.7
H1BA C1B H1BB 107.6
O1B C2B C3B 120.07(12)
O1B C2B C1B 119.50(13)
C3B C2B C1B 120.43(11)
C4B C3B C8B 118.21(13)
C4B C3B C2B 119.49(11)
C8B C3B C2B 122.30(12)
C5B C4B C3B 121.13(12)
C5B C4B H4BA 119.4
C3B C4B H4BA 119.4
C4B C5B C6B 119.10(13)
C4B C5B H5BA 120.5
C6B C5B H5BA 120.5
C7B C6B C5B 121.52(13)
C7B C6B Cl1B 119.20(11)
C5B C6B Cl1B 119.28(11)
C6B C7B C8B 119.09(13)
C6B C7B H7BA 120.5
C8B C7B H7BA 120.5
C7B C8B C3B 120.94(13)
C7B C8B H8BA 119.5
C3B C8B H8BA 119.5

loop_
_geom_bond_atom_site_label_1
_geom_bond_atom_site_label_2
_geom_bond_distance
Cl C2 1.7439(15)
Cl1A C6A 1.7368(16)
Cl1B C6B 1.7380(15)
O1A C2A 1.2156(16)
O1B C2B 1.2173(15)
C C1 1.5183(18)
C C1A 1.5285(18)
C C1B 1.5450(19)
C H0A 0.9800
C1 C6 1.3759(19)
C1 C2 1.3976(18)
C2 C3 1.379(2)
C3 C4 1.364(3)
C3 H3A 0.9300
C4 C5 1.370(3)
C4 H4A 0.9300
C5 C6 1.386(2)
C5 H5A 0.9300
C6 H6A 0.9300
C1A C2A 1.504(2)
C1A H1AA 0.9700
C1A H1AB 0.9700
C2A C3A 1.488(2)
C3A C4A 1.375(2)
C3A C8A 1.379(2)
C4A C5A 1.374(2)
C4A H4AA 0.9300
C5A C6A 1.366(2)
C5A H5AA 0.9300
C6A C7A 1.370(2)
C7A C8A 1.382(2)
C7A H7AA 0.9300
C8A H8AA 0.9300
C1B C2B 1.5042(19)
C1B H1BA 0.9700
C1B H1BB 0.9700
C2B C3B 1.4831(19)
C3B C4B 1.3910(19)
C3B C8B 1.3972(18)
C4B C5B 1.371(2)
C4B H4BA 0.9300
C5B C6B 1.378(2)
C5B H5BA 0.9300
C6B C7B 1.372(2)
C7B C8B 1.374(2)
C7B H7BA 0.9300
C8B H8BA 0.9300

loop_
_geom_hbond_atom_site_label_D
_geom_hbond_atom_site_label_H
_geom_hbond_atom_site_label_A
_geom_hbond_site_symmetry_A
_geom_hbond_distance_DH
_geom_hbond_distance_HA
_geom_hbond_distance_DA
_geom_hbond_angle_DHA
C7A H7AA O1A 1_455 0.93 2.50 3.306(2) 145.3
C7B H7BA O1B 1_655 0.93 2.51 3.2917(17) 142.4

loop_
_geom_torsion_atom_site_label_1
_geom_torsion_atom_site_label_2
_geom_torsion_atom_site_label_3
_geom_torsion_atom_site_label_4
_geom_torsion
C1A C C1 C6 38.87(18)
C1B C C1 C6 -83.68(15)
C1A C C1 C2 -145.14(12)
C1B C C1 C2 92.31(14)
C6 C1 C2 C3 -0.3(2)
C C1 C2 C3 -176.50(13)
C6 C1 C2 Cl 178.12(11)
C C1 C2 Cl 1.90(18)
C1 C2 C3 C4 -0.5(2)
Cl C2 C3 C4 -178.91(13)
C2 C3 C4 C5 0.3(3)
C3 C4 C5 C6 0.7(3)
C2 C1 C6 C5 1.3(2)
C C1 C6 C5 177.49(14)
C4 C5 C6 C1 -1.5(3)
C1 C C1A C2A 67.11(15)
C1B C C1A C2A -171.94(11)
C C1A C2A O1A 12.0(2)
C C1A C2A C3A -170.18(12)
O1A C2A C3A C4A 1.4(2)
C1A C2A C3A C4A -176.42(14)
O1A C2A C3A C8A -179.32(16)
C1A C2A C3A C8A 2.9(2)
C8A C3A C4A C5A -1.4(3)
C2A C3A C4A C5A 177.96(16)
C3A C4A C5A C6A 0.2(3)
C4A C5A C6A C7A 1.0(3)
C4A C5A C6A Cl1A -179.63(14)
C5A C6A C7A C8A -0.9(3)
Cl1A C6A C7A C8A 179.71(13)
C4A C3A C8A C7A 1.4(2)
C2A C3A C8A C7A -177.85(15)
C6A C7A C8A C3A -0.3(3)
C1 C C1B C2B -177.57(10)
C1A C C1B C2B 58.46(15)
C C1B C2B O1B -95.04(15)
C C1B C2B C3B 84.40(14)
O1B C2B C3B C4B -4.2(2)
C1B C2B C3B C4B 176.39(11)
O1B C2B C3B C8B 176.04(13)
C1B C2B C3B C8B -3.40(19)
C8B C3B C4B C5B 0.7(2)
C2B C3B C4B C5B -179.14(13)
C3B C4B C5B C6B -0.9(2)
C4B C5B C6B C7B 0.1(2)
C4B C5B C6B Cl1B 179.99(11)
C5B C6B C7B C8B 1.1(2)
Cl1B C6B C7B C8B -178.87(11)
C6B C7B C8B C3B -1.3(2)
C4B C3B C8B C7B 0.5(2)
C2B C3B C8B C7B -179.73(13)

loop_
_cod_related_entry_id
_cod_related_entry_database
_cod_related_entry_code
1 ChemSpider 21120552
